data_4129606
loop_
_publ_author_name
'Wu, Xiang'
'Lin, Hua-Chen'
'Li, Ming-Li'
'Li, Lu-Lu'
'Han, Zhi-Yong'
'Gong, Liu-Zhu'

_publ_section_title
;
 Enantioselective 1,2-Difunctionalization of Dienes Enabled by Chiral
 Palladium Complex-Catalyzed Cascade Arylation/Allylic Alkylation
 Reaction.
;
_journal_issue 42
_journal_name_full 'Journal of the American Chemical Society'
_journal_page_first 13476
_journal_page_last 13479
_journal_paper_doi 10.1021/jacs.5b08734
_journal_volume 137
_journal_year 2015
_chemical_absolute_configuration rmad
_chemical_formula_moiety 'C22 H21 F3 O4'
_chemical_formula_sum 'C22 H21 F3 O4'
_chemical_formula_weight 406.39
_space_group_crystal_system monoclinic
_space_group_IT_number 4
_space_group_name_Hall 'P 2yb'
_space_group_name_H-M_alt 'P 1 21 1'
_atom_sites_solution_hydrogens geom
_atom_sites_solution_primary direct
_audit_creation_date 2015-05-18
_audit_creation_method
;
Olex2 1.2
(compiled 2015.01.26 svn.r3150 for OlexSys, GUI svn.r4998)
;
_cell_angle_alpha 90
_cell_angle_beta 96.688(7)
_cell_angle_gamma 90
_cell_formula_units_Z 4
_cell_length_a 9.3002(10)
_cell_length_b 5.7332(6)
_cell_length_c 37.635(4)
_cell_measurement_reflns_used 2936
_cell_measurement_temperature 130
_cell_measurement_theta_max 66.862
_cell_measurement_theta_min 2.364
_cell_volume 1993.0(4)
_computing_cell_refinement 'SAINT v7.68A (Bruker, 2009)'
_computing_data_reduction 'SAINT v7.68A (Bruker, 2009)'
_computing_molecular_graphics 'Olex2 (Dolomanov et al., 2009)'
_computing_publication_material 'Olex2 (Dolomanov et al., 2009)'
_computing_structure_refinement 'XL (Sheldrick, 2008)'
_computing_structure_solution 'ShelXS (Sheldrick, 2008)'
_diffrn_ambient_temperature 130
_diffrn_measured_fraction_theta_full 0.979
_diffrn_measured_fraction_theta_max 0.956
_diffrn_measurement_device_type 'Bruker APEX-II CCD'
_diffrn_measurement_method '\f and \w scans'
_diffrn_radiation_monochromator graphite
_diffrn_radiation_type CuK\a
_diffrn_radiation_wavelength 1.54178
_diffrn_reflns_av_R_equivalents 0.0582
_diffrn_reflns_av_unetI/netI 0.0698
_diffrn_reflns_Laue_measured_fraction_full 0.979
_diffrn_reflns_Laue_measured_fraction_max 0.956
_diffrn_reflns_limit_h_max 10
_diffrn_reflns_limit_h_min -11
_diffrn_reflns_limit_k_max 5
_diffrn_reflns_limit_k_min -6
_diffrn_reflns_limit_l_max 45
_diffrn_reflns_limit_l_min -44
_diffrn_reflns_number 14860
_diffrn_reflns_point_group_measured_fraction_full 0.762
_diffrn_reflns_point_group_measured_fraction_max 0.740
_diffrn_reflns_theta_full 67.679
_diffrn_reflns_theta_max 70.212
_diffrn_reflns_theta_min 1.182
_diffrn_standards_number 0
_exptl_absorpt_coefficient_mu 0.944
_exptl_absorpt_correction_T_max 0.7532
_exptl_absorpt_correction_T_min 0.5742
_exptl_absorpt_correction_type multi-scan
_exptl_absorpt_process_details
;
SADABS-2008/1 (Bruker,2008) was used for absorption correction.
wR2(int) was 0.1318 before and 0.0739 after correction.
The Ratio of minimum to maximum transmission is 0.7623.
The \l/2 correction factor is 0.0015.
;
_exptl_crystal_colour colourless
_exptl_crystal_density_diffrn 1.354
_exptl_crystal_description prism
_exptl_crystal_F_000 848
_exptl_crystal_size_max 0.2
_exptl_crystal_size_mid 0.12
_exptl_crystal_size_min 0.03
_refine_diff_density_max 0.355
_refine_diff_density_min -0.380
_refine_diff_density_rms 0.067
_refine_ls_abs_structure_details
;
 Flack x determined using 1232 quotients [(I+)-(I-)]/[(I+)+(I-)]
 (Parsons, Flack and Wagner, Acta Cryst. B69 (2013) 249-259).
;
_refine_ls_abs_structure_Flack -0.12(17)
_refine_ls_extinction_method none
_refine_ls_goodness_of_fit_ref 1.063
_refine_ls_hydrogen_treatment constr
_refine_ls_matrix_type full
_refine_ls_number_parameters 527
_refine_ls_number_reflns 5587
_refine_ls_number_restraints 1
_refine_ls_restrained_S_all 1.063
_refine_ls_R_factor_all 0.0761
_refine_ls_R_factor_gt 0.0705
_refine_ls_shift/su_max 0.006
_refine_ls_shift/su_mean 0.001
_refine_ls_structure_factor_coef Fsqd
_refine_ls_weighting_details 'w=1/[\s^2^(Fo^2^)+(0.0995P)^2^+1.8583P] where P=(Fo^2^+2Fc^2^)/3'
_refine_ls_weighting_scheme calc
_refine_ls_wR_factor_gt 0.1933
_refine_ls_wR_factor_ref 0.1982
_reflns_Friedel_coverage 0.396
_reflns_Friedel_fraction_full 0.492
_reflns_Friedel_fraction_max 0.471
_reflns_number_gt 4982
_reflns_number_total 5587
_reflns_threshold_expression 'I > 2\s(I)'
_cod_data_source_file ja5b08734_si_002.cif
_cod_data_source_block cu_dm15393_0m
_cod_database_code 4129606
_shelxl_version_number 2014-3
_shelx_space_group_comment
;
The symmetry employed for this shelxl refinement is uniquely defined
by the following loop, which should always be used as a source of
symmetry information in preference to the above space-group names.
They are only intended as comments.
;
_shelx_estimated_absorpt_t_max 0.972
_shelx_estimated_absorpt_t_min 0.834
_olex2_refinement_description
;
1. Fixed Uiso
 At 1.2 times of:
  All C(H) groups, All C(H,H) groups
 At 1.5 times of:
  All C(H,H,H) groups
2.a Ternary CH refined with riding coordinates:
 C9(H9), C10(H10), C31(H31), C32(H32)
2.b Secondary CH2 refined with riding coordinates:
 C15(H15A,H15B), C37(H37A,H37B)
2.c Aromatic/amide H refined with riding coordinates:
 C1(H1), C2(H2), C3(H3), C4(H4), C5(H5), C7(H7), C8(H8), C17(H17), C18(H18),
 C20(H20), C21(H21), C23(H23), C24(H24), C25(H25), C26(H26), C27(H27), C29(H29),
  C30(H30), C39(H39), C40(H40), C42(H42), C43(H43)
2.d Idealised Me refined as rotating group:
 C12(H12A,H12B,H12C), C14(H14A,H14B,H14C), C34(H34A,H34B,H34C), C36(H36A,H36B,
 H36C)
;
_olex2_submission_special_instructions 'No special instructions were received'

loop_
_space_group_symop_operation_xyz
'x, y, z'
'-x, y+1/2, -z'

loop_
_atom_site_label
_atom_site_type_symbol
_atom_site_fract_x
_atom_site_fract_y
_atom_site_fract_z
_atom_site_U_iso_or_equiv
_atom_site_adp_type
_atom_site_occupancy
_atom_site_site_symmetry_order
_atom_site_calc_flag
_atom_site_refinement_flags_posn
F1 F -0.4468(5) 0.3054(12) 0.96303(12) 0.0829(16) Uani 1 1 d .
F2 F -0.3419(6) 0.5961(11) 0.98971(17) 0.0984(18) Uani 1 1 d .
F3 F -0.3321(5) 0.2689(13) 1.01489(12) 0.0910(19) Uani 1 1 d .
O1 O 0.3568(5) 0.6333(8) 0.89399(12) 0.0521(11) Uani 1 1 d .
O2 O 0.5385(5) 0.4379(8) 0.87378(11) 0.0475(10) Uani 1 1 d .
O3 O 0.2896(6) 0.1637(8) 0.79917(11) 0.0525(12) Uani 1 1 d .
O4 O 0.2465(4) 0.5329(7) 0.81416(10) 0.0385(9) Uani 1 1 d .
C1 C -0.1202(6) -0.2572(11) 0.80827(15) 0.0396(13) Uani 1 1 d .
H1 H -0.0215 -0.3008 0.8137 0.047 Uiso 1 1 calc R
C2 C -0.2154(7) -0.4048(12) 0.78780(16) 0.0453(14) Uani 1 1 d .
H2 H -0.1820 -0.5495 0.7796 0.054 Uiso 1 1 calc R
C3 C -0.3585(7) -0.3408(12) 0.77944(17) 0.0479(15) Uani 1 1 d .
H3 H -0.4229 -0.4403 0.7650 0.057 Uiso 1 1 calc R
C4 C -0.4084(7) -0.1339(12) 0.79187(17) 0.0445(14) Uani 1 1 d .
H4 H -0.5074 -0.0920 0.7864 0.053 Uiso 1 1 calc R
C5 C -0.3142(7) 0.0132(11) 0.81236(15) 0.0427(14) Uani 1 1 d .
H5 H -0.3493 0.1562 0.8207 0.051 Uiso 1 1 calc R
C6 C -0.1686(6) -0.0447(10) 0.82095(14) 0.0364(12) Uani 1 1 d .
C7 C -0.0700(6) 0.1174(10) 0.84217(14) 0.0358(12) Uani 1 1 d .
H7 H -0.1082 0.2663 0.8470 0.043 Uiso 1 1 calc R
C8 C 0.0667(6) 0.0776(11) 0.85532(14) 0.0374(12) Uani 1 1 d .
H8 H 0.1066 -0.0701 0.8506 0.045 Uiso 1 1 calc R
C9 C 0.1632(6) 0.2479(10) 0.87713(14) 0.0362(12) Uani 1 1 d .
H9 H 0.1144 0.4035 0.8760 0.043 Uiso 1 1 calc R
C10 C 0.3090(6) 0.2724(10) 0.86155(14) 0.0349(12) Uani 1 1 d .
H10 H 0.3639 0.1232 0.8661 0.042 Uiso 1 1 calc R
C11 C 0.4009(6) 0.4686(11) 0.87887(15) 0.0390(13) Uani 1 1 d .
C12 C 0.6375(8) 0.6216(15) 0.88689(19) 0.0594(19) Uani 1 1 d .
H12A H 0.6072 0.7687 0.8750 0.089 Uiso 1 1 calc GR
H12B H 0.7355 0.5820 0.8817 0.089 Uiso 1 1 calc GR
H12C H 0.6369 0.6384 0.9128 0.089 Uiso 1 1 calc GR
C13 C 0.2839(6) 0.3106(11) 0.82183(15) 0.0371(12) Uani 1 1 d .
C14 C 0.2202(7) 0.5888(12) 0.77676(14) 0.0423(14) Uani 1 1 d .
H14A H 0.3067 0.5529 0.7652 0.063 Uiso 1 1 calc GR
H14B H 0.1975 0.7552 0.7739 0.063 Uiso 1 1 calc GR
H14C H 0.1383 0.4965 0.7656 0.063 Uiso 1 1 calc GR
C15 C 0.1885(7) 0.1697(12) 0.91678(14) 0.0407(13) Uani 1 1 d .
H15A H 0.2125 0.0014 0.9179 0.049 Uiso 1 1 calc R
H15B H 0.2716 0.2565 0.9292 0.049 Uiso 1 1 calc R
C16 C 0.0564(6) 0.2126(11) 0.93547(14) 0.0366(12) Uani 1 1 d .
C17 C -0.0544(7) 0.0518(11) 0.93423(15) 0.0431(14) Uani 1 1 d .
H17 H -0.0453 -0.0935 0.9226 0.052 Uiso 1 1 calc R
C18 C -0.1798(7) 0.1005(12) 0.94994(15) 0.0451(14) Uani 1 1 d .
H18 H -0.2562 -0.0101 0.9487 0.054 Uiso 1 1 calc R
C19 C -0.1919(7) 0.3126(12) 0.96744(15) 0.0430(14) Uani 1 1 d .
C20 C -0.0790(7) 0.4700(12) 0.96942(14) 0.0424(14) Uani 1 1 d .
H20 H -0.0858 0.6130 0.9819 0.051 Uiso 1 1 calc R
C21 C 0.0447(6) 0.4207(11) 0.95331(15) 0.0383(13) Uani 1 1 d .
H21 H 0.1214 0.5309 0.9546 0.046 Uiso 1 1 calc R
C22 C -0.3271(7) 0.3651(14) 0.98381(18) 0.0510(17) Uani 1 1 d .
F4 F 0.1528(6) 0.443(2) 0.48379(16) 0.161(4) Uani 1 1 d .
F5 F 0.0859(5) 0.3654(11) 0.53357(12) 0.0792(15) Uani 1 1 d .
F6 F 0.1660(6) 0.0976(15) 0.5033(2) 0.125(3) Uani 1 1 d .
O5 O 0.9381(5) -0.0092(9) 0.61303(13) 0.0589(13) Uani 1 1 d .
O6 O 1.1342(4) 0.2181(9) 0.62264(11) 0.0469(11) Uani 1 1 d .
O7 O 0.9615(5) 0.4503(8) 0.70626(10) 0.0455(10) Uani 1 1 d .
O8 O 0.8953(4) 0.0879(7) 0.68957(10) 0.0394(9) Uani 1 1 d .
C23 C 0.3249(6) 0.6488(11) 0.67850(14) 0.0381(13) Uani 1 1 d .
H23 H 0.2847 0.5042 0.6699 0.046 Uiso 1 1 calc R
C24 C 0.2406(7) 0.8066(12) 0.69523(15) 0.0421(14) Uani 1 1 d .
H24 H 0.1424 0.7701 0.6974 0.051 Uiso 1 1 calc R
C25 C 0.2981(7) 1.0150(11) 0.70861(15) 0.0408(13) Uani 1 1 d .
H25 H 0.2407 1.1212 0.7203 0.049 Uiso 1 1 calc R
C26 C 0.4412(7) 1.0667(12) 0.70477(15) 0.0443(14) Uani 1 1 d .
H26 H 0.4817 1.2097 0.7139 0.053 Uiso 1 1 calc R
C27 C 0.5251(7) 0.9151(11) 0.68799(15) 0.0408(13) Uani 1 1 d .
H27 H 0.6227 0.9544 0.6856 0.049 Uiso 1 1 calc R
C28 C 0.4683(6) 0.7031(10) 0.67434(14) 0.0342(12) Uani 1 1 d .
C29 C 0.5540(6) 0.5334(11) 0.65605(14) 0.0355(12) Uani 1 1 d .
H29 H 0.5099 0.3869 0.6500 0.043 Uiso 1 1 calc R
C30 C 0.6864(6) 0.5658(11) 0.64726(13) 0.0357(12) Uani 1 1 d .
H30 H 0.7345 0.7069 0.6546 0.043 Uiso 1 1 calc R
C31 C 0.7656(6) 0.3930(11) 0.62634(14) 0.0362(12) Uani 1 1 d .
H31 H 0.7146 0.2395 0.6265 0.043 Uiso 1 1 calc R
C32 C 0.9245(6) 0.3582(10) 0.64341(14) 0.0327(12) Uani 1 1 d .
H32 H 0.9784 0.5062 0.6402 0.039 Uiso 1 1 calc R
C33 C 0.9967(6) 0.1650(11) 0.62451(14) 0.0369(12) Uani 1 1 d .
C34 C 1.2150(8) 0.0449(15) 0.60529(19) 0.061(2) Uani 1 1 d .
H34A H 1.1676 0.0166 0.5810 0.092 Uiso 1 1 calc GR
H34B H 1.2184 -0.1007 0.6190 0.092 Uiso 1 1 calc GR
H34C H 1.3138 0.1014 0.6041 0.092 Uiso 1 1 calc GR
C35 C 0.9319(6) 0.3106(10) 0.68300(15) 0.0348(12) Uani 1 1 d .
C36 C 0.8982(7) 0.0248(12) 0.72675(15) 0.0448(14) Uani 1 1 d .
H36A H 0.8890 -0.1448 0.7288 0.067 Uiso 1 1 calc GR
H36B H 0.8175 0.1008 0.7368 0.067 Uiso 1 1 calc GR
H36C H 0.9899 0.0756 0.7399 0.067 Uiso 1 1 calc GR
C37 C 0.7610(6) 0.4753(12) 0.58699(14) 0.0402(13) Uani 1 1 d .
H37A H 0.7893 0.6416 0.5867 0.048 Uiso 1 1 calc R
H37B H 0.8323 0.3846 0.5751 0.048 Uiso 1 1 calc R
C38 C 0.6138(6) 0.4465(11) 0.56640(14) 0.0374(12) Uani 1 1 d .
C39 C 0.5781(7) 0.2400(11) 0.54752(15) 0.0387(13) Uani 1 1 d .
H39 H 0.6498 0.1225 0.5470 0.046 Uiso 1 1 calc R
C40 C 0.4425(7) 0.2022(12) 0.52980(15) 0.0438(14) Uani 1 1 d .
H40 H 0.4222 0.0606 0.5171 0.053 Uiso 1 1 calc R
C41 C 0.3360(7) 0.3679(12) 0.53033(16) 0.0444(15) Uani 1 1 d .
C42 C 0.3680(7) 0.5742(12) 0.54865(16) 0.0476(15) Uani 1 1 d .
H42 H 0.2956 0.6907 0.5491 0.057 Uiso 1 1 calc R
C43 C 0.5063(7) 0.6118(12) 0.56646(15) 0.0438(14) Uani 1 1 d .
H43 H 0.5268 0.7544 0.5789 0.053 Uiso 1 1 calc R
C44 C 0.1860(8) 0.3275(19) 0.5122(2) 0.066(2) Uani 1 1 d .

loop_
_atom_site_aniso_label
_atom_site_aniso_U_11
_atom_site_aniso_U_22
_atom_site_aniso_U_33
_atom_site_aniso_U_23
_atom_site_aniso_U_13
_atom_site_aniso_U_12
F1 0.052(2) 0.116(5) 0.082(3) -0.004(3) 0.010(2) 0.001(3)
F2 0.085(4) 0.070(4) 0.150(5) -0.015(4) 0.052(3) 0.013(3)
F3 0.067(3) 0.138(6) 0.072(3) 0.035(3) 0.028(2) 0.026(3)
O1 0.056(3) 0.032(3) 0.069(3) -0.017(2) 0.010(2) -0.003(2)
O2 0.044(2) 0.038(3) 0.061(2) -0.004(2) 0.0097(18) -0.008(2)
O3 0.076(3) 0.033(3) 0.049(2) -0.011(2) 0.012(2) 0.005(2)
O4 0.046(2) 0.026(2) 0.044(2) -0.0033(17) 0.0055(16) 0.0021(17)
C1 0.035(3) 0.029(3) 0.056(3) 0.000(3) 0.010(2) 0.001(2)
C2 0.056(4) 0.026(3) 0.056(3) -0.003(3) 0.012(3) -0.004(3)
C3 0.052(4) 0.033(4) 0.059(4) -0.004(3) 0.006(3) -0.013(3)
C4 0.035(3) 0.034(4) 0.065(4) 0.005(3) 0.005(3) -0.002(3)
C5 0.053(3) 0.024(3) 0.053(3) 0.001(3) 0.012(3) 0.004(3)
C6 0.047(3) 0.021(3) 0.042(3) 0.003(2) 0.010(2) -0.002(2)
C7 0.041(3) 0.022(3) 0.046(3) 0.001(2) 0.011(2) 0.002(2)
C8 0.048(3) 0.021(3) 0.044(3) 0.001(2) 0.011(2) 0.001(3)
C9 0.040(3) 0.027(3) 0.043(3) 0.000(2) 0.010(2) 0.005(2)
C10 0.031(3) 0.022(3) 0.053(3) -0.002(2) 0.009(2) 0.008(2)
C11 0.042(3) 0.032(3) 0.043(3) 0.002(3) 0.008(2) 0.005(3)
C12 0.051(4) 0.053(5) 0.075(4) -0.010(4) 0.011(3) -0.021(4)
C13 0.033(3) 0.029(3) 0.051(3) -0.006(3) 0.011(2) 0.005(2)
C14 0.044(3) 0.035(4) 0.048(3) -0.002(3) 0.005(2) -0.002(3)
C15 0.046(3) 0.031(3) 0.045(3) 0.001(2) 0.006(2) 0.004(3)
C16 0.044(3) 0.028(3) 0.038(3) 0.005(2) 0.006(2) 0.000(2)
C17 0.057(4) 0.025(3) 0.048(3) 0.001(3) 0.008(3) -0.005(3)
C18 0.049(3) 0.037(4) 0.051(3) 0.004(3) 0.009(3) -0.012(3)
C19 0.046(3) 0.039(4) 0.046(3) 0.002(3) 0.011(2) -0.001(3)
C20 0.053(3) 0.034(4) 0.042(3) -0.002(3) 0.012(2) 0.002(3)
C21 0.038(3) 0.030(3) 0.048(3) -0.001(3) 0.006(2) -0.005(3)
C22 0.044(3) 0.054(5) 0.056(4) 0.008(3) 0.010(3) 0.007(3)
F4 0.060(3) 0.310(12) 0.106(4) 0.114(6) -0.022(3) -0.060(5)
F5 0.053(2) 0.097(4) 0.090(3) 0.009(3) 0.018(2) 0.001(3)
F6 0.054(3) 0.131(7) 0.186(6) -0.066(6) -0.002(3) -0.015(4)
O5 0.061(3) 0.035(3) 0.085(3) -0.024(2) 0.025(2) -0.009(2)
O6 0.040(2) 0.047(3) 0.055(2) -0.001(2) 0.0138(17) 0.006(2)
O7 0.056(3) 0.034(3) 0.045(2) -0.0075(19) 0.0048(18) -0.009(2)
O8 0.049(2) 0.022(2) 0.048(2) -0.0027(17) 0.0096(16) -0.0071(18)
C23 0.044(3) 0.025(3) 0.046(3) 0.003(2) 0.007(2) -0.007(3)
C24 0.048(3) 0.031(3) 0.050(3) 0.008(3) 0.014(2) 0.007(3)
C25 0.055(4) 0.024(3) 0.045(3) 0.003(2) 0.014(2) 0.005(3)
C26 0.057(4) 0.026(3) 0.051(3) -0.003(3) 0.009(3) -0.002(3)
C27 0.046(3) 0.026(3) 0.050(3) -0.002(3) 0.006(2) -0.001(3)
C28 0.041(3) 0.022(3) 0.040(3) 0.002(2) 0.006(2) -0.003(2)
C29 0.038(3) 0.024(3) 0.044(3) 0.001(2) 0.007(2) -0.001(2)
C30 0.043(3) 0.022(3) 0.042(3) -0.002(2) 0.006(2) 0.001(2)
C31 0.035(3) 0.029(3) 0.045(3) -0.001(2) 0.008(2) -0.001(2)
C32 0.031(3) 0.020(3) 0.049(3) -0.005(2) 0.010(2) 0.000(2)
C33 0.043(3) 0.027(3) 0.042(3) 0.000(2) 0.010(2) 0.004(3)
C34 0.062(4) 0.062(5) 0.064(4) 0.000(4) 0.025(3) 0.021(4)
C35 0.030(3) 0.024(3) 0.050(3) -0.008(2) 0.005(2) 0.007(2)
C36 0.057(4) 0.031(4) 0.048(3) -0.001(3) 0.012(3) 0.000(3)
C37 0.042(3) 0.030(3) 0.050(3) -0.003(3) 0.011(2) -0.004(3)
C38 0.046(3) 0.029(3) 0.039(3) 0.003(2) 0.009(2) -0.009(3)
C39 0.047(3) 0.025(3) 0.045(3) -0.002(2) 0.012(2) 0.001(2)
C40 0.057(4) 0.029(3) 0.045(3) -0.002(3) 0.007(3) -0.005(3)
C41 0.048(3) 0.042(4) 0.044(3) 0.009(3) 0.010(3) -0.003(3)
C42 0.057(4) 0.036(4) 0.051(3) 0.006(3) 0.011(3) 0.016(3)
C43 0.060(4) 0.025(3) 0.046(3) 0.000(3) 0.009(3) 0.002(3)
C44 0.052(4) 0.089(7) 0.056(4) 0.004(4) 0.006(3) -0.016(5)

loop_
_atom_type_symbol
_atom_type_description
_atom_type_scat_dispersion_real
_atom_type_scat_dispersion_imag
_atom_type_scat_source
C C 0.0181 0.0091 'International Tables Vol C Tables 4.2.6.8 and 6.1.1.4'
H H 0.0000 0.0000 'International Tables Vol C Tables 4.2.6.8 and 6.1.1.4'
F F 0.0727 0.0534 'International Tables Vol C Tables 4.2.6.8 and 6.1.1.4'
O O 0.0492 0.0322 'International Tables Vol C Tables 4.2.6.8 and 6.1.1.4'

loop_
_geom_angle_atom_site_label_1
_geom_angle_atom_site_label_2
_geom_angle_atom_site_label_3
_geom_angle
C11 O2 C12 116.1(5)
C13 O4 C14 115.6(5)
C2 C1 H1 119.7
C2 C1 C6 120.5(6)
C6 C1 H1 119.7
C1 C2 H2 120.0
C3 C2 C1 120.0(6)
C3 C2 H2 120.0
C2 C3 H3 119.8
C4 C3 C2 120.4(6)
C4 C3 H3 119.8
C3 C4 H4 120.1
C3 C4 C5 119.9(6)
C5 C4 H4 120.1
C4 C5 H5 119.4
C4 C5 C6 121.3(6)
C6 C5 H5 119.4
C1 C6 C7 121.9(5)
C5 C6 C1 118.0(6)
C5 C6 C7 120.1(5)
C6 C7 H7 116.5
C8 C7 C6 127.0(6)
C8 C7 H7 116.5
C7 C8 H8 117.4
C7 C8 C9 125.2(6)
C9 C8 H8 117.4
C8 C9 H9 108.5
C8 C9 C10 110.2(4)
C8 C9 C15 110.6(5)
C10 C9 H9 108.5
C10 C9 C15 110.5(5)
C15 C9 H9 108.5
C9 C10 H10 108.1
C11 C10 C9 112.4(5)
C11 C10 H10 108.1
C13 C10 C9 110.5(4)
C13 C10 H10 108.1
C13 C10 C11 109.5(5)
O1 C11 O2 124.2(6)
O1 C11 C10 125.6(5)
O2 C11 C10 110.2(5)
O2 C12 H12A 109.5
O2 C12 H12B 109.5
O2 C12 H12C 109.5
H12A C12 H12B 109.5
H12A C12 H12C 109.5
H12B C12 H12C 109.5
O3 C13 O4 122.9(5)
O3 C13 C10 126.0(6)
O4 C13 C10 111.0(5)
O4 C14 H14A 109.5
O4 C14 H14B 109.5
O4 C14 H14C 109.5
H14A C14 H14B 109.5
H14A C14 H14C 109.5
H14B C14 H14C 109.5
C9 C15 H15A 109.4
C9 C15 H15B 109.4
H15A C15 H15B 108.0
C16 C15 C9 111.2(5)
C16 C15 H15A 109.4
C16 C15 H15B 109.4
C17 C16 C15 121.5(6)
C17 C16 C21 119.5(6)
C21 C16 C15 119.0(6)
C16 C17 H17 119.7
C16 C17 C18 120.6(6)
C18 C17 H17 119.7
C17 C18 H18 120.2
C19 C18 C17 119.5(6)
C19 C18 H18 120.2
C18 C19 C22 119.3(6)
C20 C19 C18 119.5(6)
C20 C19 C22 121.2(6)
C19 C20 H20 119.8
C19 C20 C21 120.4(6)
C21 C20 H20 119.8
C16 C21 C20 120.3(6)
C16 C21 H21 119.8
C20 C21 H21 119.8
F1 C22 F2 104.7(6)
F1 C22 C19 113.1(6)
F2 C22 C19 111.8(6)
F3 C22 F1 107.8(6)
F3 C22 F2 104.6(7)
F3 C22 C19 114.0(6)
C33 O6 C34 115.0(6)
C35 O8 C36 116.0(5)
C24 C23 H23 120.0
C24 C23 C28 120.1(6)
C28 C23 H23 120.0
C23 C24 H24 119.6
C25 C24 C23 120.8(6)
C25 C24 H24 119.6
C24 C25 H25 120.6
C24 C25 C26 118.9(6)
C26 C25 H25 120.6
C25 C26 H26 119.4
C27 C26 C25 121.1(6)
C27 C26 H26 119.4
C26 C27 H27 119.7
C26 C27 C28 120.7(6)
C28 C27 H27 119.7
C23 C28 C27 118.5(5)
C23 C28 C29 118.6(5)
C27 C28 C29 122.9(5)
C28 C29 H29 116.9
C30 C29 C28 126.2(6)
C30 C29 H29 116.9
C29 C30 H30 117.9
C29 C30 C31 124.2(6)
C31 C30 H30 117.9
C30 C31 H31 108.3
C30 C31 C32 111.5(5)
C30 C31 C37 109.7(5)
C32 C31 H31 108.3
C37 C31 H31 108.3
C37 C31 C32 110.7(4)
C31 C32 H32 107.9
C33 C32 C31 110.6(5)
C33 C32 H32 107.9
C35 C32 C31 111.3(4)
C35 C32 H32 107.9
C35 C32 C33 111.1(5)
O5 C33 O6 125.2(6)
O5 C33 C32 124.9(5)
O6 C33 C32 109.9(5)
O6 C34 H34A 109.5
O6 C34 H34B 109.5
O6 C34 H34C 109.5
H34A C34 H34B 109.5
H34A C34 H34C 109.5
H34B C34 H34C 109.5
O7 C35 O8 122.7(5)
O7 C35 C32 125.6(6)
O8 C35 C32 111.6(5)
O8 C36 H36A 109.5
O8 C36 H36B 109.5
O8 C36 H36C 109.5
H36A C36 H36B 109.5
H36A C36 H36C 109.5
H36B C36 H36C 109.5
C31 C37 H37A 109.1
C31 C37 H37B 109.1
H37A C37 H37B 107.8
C38 C37 C31 112.4(5)
C38 C37 H37A 109.1
C38 C37 H37B 109.1
C39 C38 C37 120.2(6)
C43 C38 C37 122.8(6)
C43 C38 C39 116.9(6)
C38 C39 H39 119.0
C40 C39 C38 122.0(6)
C40 C39 H39 119.0
C39 C40 H40 119.8
C39 C40 C41 120.5(6)
C41 C40 H40 119.8
C40 C41 C42 119.0(6)
C40 C41 C44 121.4(7)
C42 C41 C44 119.6(7)
C41 C42 H42 119.9
C41 C42 C43 120.3(6)
C43 C42 H42 119.9
C38 C43 C42 121.4(6)
C38 C43 H43 119.3
C42 C43 H43 119.3
F4 C44 F5 108.0(8)
F4 C44 F6 106.5(9)
F4 C44 C41 115.3(7)
F5 C44 F6 102.9(7)
F5 C44 C41 112.5(6)
F6 C44 C41 110.7(8)

loop_
_geom_bond_atom_site_label_1
_geom_bond_atom_site_label_2
_geom_bond_distance
F1 C22 1.329(8)
F2 C22 1.353(10)
F3 C22 1.299(8)
O1 C11 1.199(7)
O2 C11 1.327(7)
O2 C12 1.447(8)
O3 C13 1.204(7)
O4 C13 1.343(8)
O4 C14 1.436(7)
C1 H1 0.9500
C1 C2 1.391(9)
C1 C6 1.402(8)
C2 H2 0.9500
C2 C3 1.381(9)
C3 H3 0.9500
C3 C4 1.376(10)
C4 H4 0.9500
C4 C5 1.384(9)
C5 H5 0.9500
C5 C6 1.395(9)
C6 C7 1.474(8)
C7 H7 0.9500
C7 C8 1.329(8)
C8 H8 0.9500
C8 C9 1.503(8)
C9 H9 1.0000
C9 C10 1.545(7)
C9 C15 1.549(7)
C10 H10 1.0000
C10 C11 1.514(9)
C10 C13 1.502(8)
C12 H12A 0.9800
C12 H12B 0.9800
C12 H12C 0.9800
C14 H14A 0.9800
C14 H14B 0.9800
C14 H14C 0.9800
C15 H15A 0.9900
C15 H15B 0.9900
C15 C16 1.505(8)
C16 C17 1.380(9)
C16 C21 1.379(9)
C17 H17 0.9500
C17 C18 1.395(9)
C18 H18 0.9500
C18 C19 1.394(10)
C19 C20 1.380(9)
C19 C22 1.493(9)
C20 H20 0.9500
C20 C21 1.390(8)
C21 H21 0.9500
F4 C44 1.265(10)
F5 C44 1.317(9)
F6 C44 1.367(13)
O5 C33 1.195(8)
O6 C33 1.324(7)
O6 C34 1.446(8)
O7 C35 1.195(7)
O8 C35 1.352(7)
O8 C36 1.442(7)
C23 H23 0.9500
C23 C24 1.395(8)
C23 C28 1.396(8)
C24 H24 0.9500
C24 C25 1.380(9)
C25 H25 0.9500
C25 C26 1.387(9)
C26 H26 0.9500
C26 C27 1.370(9)
C27 H27 0.9500
C27 C28 1.399(8)
C28 C29 1.477(8)
C29 H29 0.9500
C29 C30 1.325(8)
C30 H30 0.9500
C30 C31 1.510(7)
C31 H31 1.0000
C31 C32 1.554(7)
C31 C37 1.550(8)
C32 H32 1.0000
C32 C33 1.515(7)
C32 C35 1.508(8)
C34 H34A 0.9800
C34 H34B 0.9800
C34 H34C 0.9800
C36 H36A 0.9800
C36 H36B 0.9800
C36 H36C 0.9800
C37 H37A 0.9900
C37 H37B 0.9900
C37 C38 1.501(8)
C38 C39 1.401(8)
C38 C43 1.378(9)
C39 H39 0.9500
C39 C40 1.373(9)
C40 H40 0.9500
C40 C41 1.374(9)
C41 C42 1.384(10)
C41 C44 1.497(10)
C42 H42 0.9500
C42 C43 1.397(9)
C43 H43 0.9500

loop_
_geom_torsion_atom_site_label_1
_geom_torsion_atom_site_label_2
_geom_torsion_atom_site_label_3
_geom_torsion_atom_site_label_4
_geom_torsion
C1 C2 C3 C4 -1.4(9)
C1 C6 C7 C8 -8.3(9)
C2 C1 C6 C5 -0.1(8)
C2 C1 C6 C7 -178.9(5)
C2 C3 C4 C5 1.1(10)
C3 C4 C5 C6 -0.4(9)
C4 C5 C6 C1 -0.2(8)
C4 C5 C6 C7 178.7(5)
C5 C6 C7 C8 172.9(6)
C6 C1 C2 C3 0.9(9)
C6 C7 C8 C9 -179.5(5)
C7 C8 C9 C10 -129.4(6)
C7 C8 C9 C15 108.0(6)
C8 C9 C10 C11 171.1(5)
C8 C9 C10 C13 48.4(6)
C8 C9 C15 C16 -74.5(7)
C9 C10 C11 O1 -22.6(8)
C9 C10 C11 O2 159.8(5)
C9 C10 C13 O3 -98.6(7)
C9 C10 C13 O4 78.5(6)
C9 C15 C16 C17 85.9(7)
C9 C15 C16 C21 -92.2(6)
C10 C9 C15 C16 163.2(5)
C11 C10 C13 O3 137.2(6)
C11 C10 C13 O4 -45.8(6)
C12 O2 C11 O1 -1.6(9)
C12 O2 C11 C10 176.0(5)
C13 C10 C11 O1 100.5(7)
C13 C10 C11 O2 -77.0(6)
C14 O4 C13 O3 -3.0(8)
C14 O4 C13 C10 179.9(4)
C15 C9 C10 C11 -66.3(6)
C15 C9 C10 C13 171.0(5)
C15 C16 C17 C18 -176.2(5)
C15 C16 C21 C20 177.0(5)
C16 C17 C18 C19 -0.9(9)
C17 C16 C21 C20 -1.1(8)
C17 C18 C19 C20 -0.9(9)
C17 C18 C19 C22 179.3(6)
C18 C19 C20 C21 1.7(9)
C18 C19 C22 F1 -43.0(9)
C18 C19 C22 F2 -161.0(6)
C18 C19 C22 F3 80.6(8)
C19 C20 C21 C16 -0.7(9)
C20 C19 C22 F1 137.2(7)
C20 C19 C22 F2 19.2(9)
C20 C19 C22 F3 -99.3(9)
C21 C16 C17 C18 1.8(9)
C22 C19 C20 C21 -178.5(6)
C23 C24 C25 C26 0.8(8)
C23 C28 C29 C30 173.9(6)
C24 C23 C28 C27 1.4(8)
C24 C23 C28 C29 -179.2(5)
C24 C25 C26 C27 0.1(9)
C25 C26 C27 C28 -0.2(9)
C26 C27 C28 C23 -0.6(8)
C26 C27 C28 C29 -179.9(5)
C27 C28 C29 C30 -6.7(9)
C28 C23 C24 C25 -1.5(8)
C28 C29 C30 C31 -175.7(5)
C29 C30 C31 C32 -134.5(6)
C29 C30 C31 C37 102.5(6)
C30 C31 C32 C33 173.7(5)
C30 C31 C32 C35 49.7(6)
C30 C31 C37 C38 -72.7(7)
C31 C32 C33 O5 -36.7(8)
C31 C32 C33 O6 143.4(5)
C31 C32 C35 O7 -100.0(7)
C31 C32 C35 O8 77.7(6)
C31 C37 C38 C39 -91.0(6)
C31 C37 C38 C43 85.6(7)
C32 C31 C37 C38 163.8(5)
C33 C32 C35 O7 136.2(6)
C33 C32 C35 O8 -46.1(6)
C34 O6 C33 O5 -0.4(9)
C34 O6 C33 C32 179.6(5)
C35 C32 C33 O5 87.5(7)
C35 C32 C33 O6 -92.5(6)
C36 O8 C35 O7 -1.8(8)
C36 O8 C35 C32 -179.6(4)
C37 C31 C32 C33 -63.8(6)
C37 C31 C32 C35 172.2(5)
C37 C38 C39 C40 176.8(5)
C37 C38 C43 C42 -176.4(5)
C38 C39 C40 C41 -0.5(9)
C39 C38 C43 C42 0.3(8)
C39 C40 C41 C42 0.7(9)
C39 C40 C41 C44 -178.0(6)
C40 C41 C42 C43 -0.4(9)
C40 C41 C44 F4 -107.5(11)
C40 C41 C44 F5 128.0(8)
C40 C41 C44 F6 13.5(9)
C41 C42 C43 C38 -0.1(9)
C42 C41 C44 F4 73.8(10)
C42 C41 C44 F5 -50.7(10)
C42 C41 C44 F6 -165.2(7)
C43 C38 C39 C40 0.0(8)
C44 C41 C42 C43 178.3(6)
